data_1563415
loop_
_publ_author_name
'Biswas, Suprakash'
'Dutta, Tanoy'
'Silswal, Akshay'
'Bhowal, Rohit'
'Chopra, Deepak'
'Koner, Apurba L.'

_publ_section_title
;
 Strategic engineering of alkyl spacer length for a pH-tolerant lysosome
 marker and dual organelle localization.
;
_journal_issue 28
_journal_name_full 'Chemical science'
_journal_page_first 9630
_journal_page_last 9644
_journal_paper_doi 10.1039/d1sc00542a
_journal_volume 12
_journal_year 2021
_chemical_formula_sum 'C23 H29 N3 O3'
_chemical_formula_weight 395.49
_space_group_crystal_system orthorhombic
_space_group_IT_number 60
_space_group_name_Hall '-P 2n 2ab'
_space_group_name_H-M_alt 'P b c n'
_atom_sites_solution_hydrogens difmap
_audit_creation_method SHELXL-2018/3
_audit_update_record
;
2021-01-03 deposited with the CCDC.	2021-06-14 downloaded from the CCDC.
;
_cell_angle_alpha 90
_cell_angle_beta 90
_cell_angle_gamma 90
_cell_formula_units_Z 8
_cell_length_a 24.1436(7)
_cell_length_b 9.2164(3)
_cell_length_c 18.0242(5)
_cell_measurement_reflns_used 5747
_cell_measurement_temperature 100(2)
_cell_measurement_theta_max 29.78
_cell_measurement_theta_min 2.62
_cell_volume 4010.7(2)
_computing_cell_refinement 'Bruker SAINT'
_computing_data_collection 'Bruker APEX2'
_computing_data_reduction 'Bruker SAINT'
_computing_molecular_graphics 'Bruker SHELXTL'
_computing_publication_material 'Bruker SHELXTL'
_computing_structure_refinement 'SHELXL-2018/3 (Sheldrick, 2018)'
_computing_structure_solution 'SHELXT 2014/5 (Sheldrick, 2014)'
_diffrn_ambient_temperature 100(2)
_diffrn_measured_fraction_theta_full 0.998
_diffrn_measured_fraction_theta_max 0.992
_diffrn_measurement_device_type 'Bruker APEX-II CCD'
_diffrn_measurement_method '\f and \w scans'
_diffrn_radiation_type MoK\a
_diffrn_radiation_wavelength 0.71073
_diffrn_reflns_av_R_equivalents 0.0363
_diffrn_reflns_av_unetI/netI 0.0348
_diffrn_reflns_Laue_measured_fraction_full 0.998
_diffrn_reflns_Laue_measured_fraction_max 0.992
_diffrn_reflns_limit_h_max 30
_diffrn_reflns_limit_h_min -32
_diffrn_reflns_limit_k_max 9
_diffrn_reflns_limit_k_min -12
_diffrn_reflns_limit_l_max 24
_diffrn_reflns_limit_l_min -22
_diffrn_reflns_number 21769
_diffrn_reflns_point_group_measured_fraction_full 0.998
_diffrn_reflns_point_group_measured_fraction_max 0.992
_diffrn_reflns_theta_full 25.242
_diffrn_reflns_theta_max 28.281
_diffrn_reflns_theta_min 2.260
_exptl_absorpt_coefficient_mu 0.088
_exptl_absorpt_correction_T_max 0.7460
_exptl_absorpt_correction_T_min 0.6820
_exptl_absorpt_correction_type multi-scan
_exptl_absorpt_process_details 'SADABS 2014/5'
_exptl_crystal_colour Yellow
_exptl_crystal_density_diffrn 1.310
_exptl_crystal_description Block
_exptl_crystal_F_000 1696
_exptl_crystal_preparation Luminescent
_exptl_crystal_recrystallization_method 'Re-crystallisation from solvent'
_exptl_crystal_size_max 0.380
_exptl_crystal_size_mid 0.210
_exptl_crystal_size_min 0.120
_refine_diff_density_max 0.338
_refine_diff_density_min -0.229
_refine_diff_density_rms 0.047
_refine_ls_extinction_method none
_refine_ls_goodness_of_fit_ref 1.028
_refine_ls_hydrogen_treatment refall
_refine_ls_matrix_type full
_refine_ls_number_parameters 378
_refine_ls_number_reflns 4933
_refine_ls_number_restraints 0
_refine_ls_restrained_S_all 1.028
_refine_ls_R_factor_all 0.0615
_refine_ls_R_factor_gt 0.0470
_refine_ls_shift/su_max 0.000
_refine_ls_shift/su_mean 0.000
_refine_ls_structure_factor_coef Fsqd
_refine_ls_weighting_details 'w=1/[\s^2^(Fo^2^)+(0.0532P)^2^+1.5952P] where P=(Fo^2^+2Fc^2^)/3'
_refine_ls_weighting_scheme calc
_refine_ls_wR_factor_gt 0.1089
_refine_ls_wR_factor_ref 0.1159
_reflns_Friedel_coverage 0.000
_reflns_number_gt 3972
_reflns_number_total 4933
_reflns_threshold_expression 'I > 2\s(I)'
_cod_data_source_file d1sc00542a2.cif
_cod_data_source_block NIMC3
_cod_depositor_comments 'Adding full bibliography for 1563412--1563416.cif.'
_cod_database_code 1563415
_shelx_shelxl_version_number 2018/3
_shelx_space_group_comment
;
The symmetry employed for this shelxl refinement is uniquely defined
by the following loop, which should always be used as a source of
symmetry information in preference to the above space-group names.
They are only intended as comments.
;
_shelx_estimated_absorpt_t_min 0.967
_shelx_estimated_absorpt_t_max 0.990

loop_
_space_group_symop_operation_xyz
'x, y, z'
'-x+1/2, -y+1/2, z+1/2'
'x+1/2, -y+1/2, -z'
'-x, y, -z+1/2'
'-x, -y, -z'
'x-1/2, y-1/2, -z-1/2'
'-x-1/2, y-1/2, z'
'x, -y, z-1/2'

loop_
_atom_site_label
_atom_site_type_symbol
_atom_site_fract_x
_atom_site_fract_y
_atom_site_fract_z
_atom_site_U_iso_or_equiv
_atom_site_adp_type
_atom_site_occupancy
_atom_site_site_symmetry_order
_atom_site_calc_flag
_atom_site_refinement_flags_posn
_atom_site_refinement_flags_adp
_atom_site_refinement_flags_occupancy
_atom_site_disorder_assembly
_atom_site_disorder_group
O2 O 0.13150(4) 0.10518(11) 0.20244(5) 0.0215(2) Uani 1 1 d . . . . .
O1 O 0.08565(4) -0.35102(11) 0.27757(6) 0.0251(2) Uani 1 1 d . . . . .
N2 N -0.08501(5) 0.01181(14) 0.47510(6) 0.0184(2) Uani 1 1 d . . . . .
C8 C 0.03004(5) -0.00556(15) 0.33969(7) 0.0143(3) Uani 1 1 d . . . . .
N1 N 0.10925(5) -0.12220(13) 0.24163(6) 0.0176(2) Uani 1 1 d . . . . .
C7 C 0.06299(5) 0.08884(15) 0.29614(7) 0.0151(3) Uani 1 1 d . . . . .
O3 O -0.14757(5) 0.55450(12) 0.46085(7) 0.0329(3) Uani 1 1 d . . . . .
C9 C 0.03667(5) -0.15760(15) 0.33408(7) 0.0167(3) Uani 1 1 d . . . . .
N3 N -0.16253(5) 0.25019(13) 0.48680(6) 0.0179(2) Uani 1 1 d . . . . .
C13 C -0.00996(5) 0.05441(15) 0.38879(7) 0.0150(3) Uani 1 1 d . . . . .
C12 C -0.04488(5) -0.04285(15) 0.43084(7) 0.0163(3) Uani 1 1 d . . . . .
C6 C 0.10358(5) 0.02821(15) 0.24299(7) 0.0162(3) Uani 1 1 d . . . . .
C11 C -0.03633(6) -0.19263(16) 0.42462(8) 0.0191(3) Uani 1 1 d . . . . .
C15 C 0.01892(6) 0.29619(15) 0.35161(8) 0.0191(3) Uani 1 1 d . . . . .
C16 C 0.05757(5) 0.23755(15) 0.30194(7) 0.0170(3) Uani 1 1 d . . . . .
C10 C 0.00362(6) -0.24712(15) 0.37710(8) 0.0196(3) Uani 1 1 d . . . . .
C5 C 0.07748(5) -0.22054(15) 0.28377(7) 0.0180(3) Uani 1 1 d . . . . .
C14 C -0.01405(5) 0.20685(15) 0.39387(7) 0.0173(3) Uani 1 1 d . . . . .
C17 C -0.12436(6) -0.07879(16) 0.51510(8) 0.0196(3) Uani 1 1 d . . . . .
C4 C 0.15058(6) -0.18585(18) 0.19092(8) 0.0213(3) Uani 1 1 d . . . . .
C3 C 0.20407(6) -0.22603(16) 0.23082(8) 0.0213(3) Uani 1 1 d . . . . .
C19 C -0.19657(6) 0.12247(17) 0.50667(8) 0.0225(3) Uani 1 1 d . . . . .
C18 C -0.16601(6) 0.01598(16) 0.55637(8) 0.0211(3) Uani 1 1 d . . . . .
C2 C 0.23796(6) -0.09606(17) 0.25628(8) 0.0222(3) Uani 1 1 d . . . . .
C20 C -0.18590(6) 0.32310(17) 0.42145(8) 0.0231(3) Uani 1 1 d . . . . .
C1 C 0.29017(7) -0.1402(2) 0.29811(10) 0.0297(4) Uani 1 1 d . . . . .
C23 C -0.15949(7) 0.35499(17) 0.54764(9) 0.0248(3) Uani 1 1 d . . . . .
C22 C -0.12524(7) 0.48487(19) 0.52491(9) 0.0299(4) Uani 1 1 d . . . . .
C21 C -0.15098(7) 0.45287(18) 0.40120(9) 0.0290(4) Uani 1 1 d . . . . .
H14 H -0.0436(6) 0.2545(17) 0.4297(8) 0.019(4) Uiso 1 1 d . . . . .
H1A H 0.2806(8) -0.194(2) 0.3469(11) 0.047(6) Uiso 1 1 d . . . . .
H17A H -0.1030(7) -0.1430(17) 0.5519(9) 0.023(4) Uiso 1 1 d . . . . .
H16 H 0.0789(6) 0.3011(18) 0.2716(9) 0.019(4) Uiso 1 1 d . . . . .
H19A H -0.2322(7) 0.1532(18) 0.5321(9) 0.029(4) Uiso 1 1 d . . . . .
H2A H 0.2474(7) -0.0359(18) 0.2119(9) 0.022(4) Uiso 1 1 d . . . . .
H3A H 0.1952(7) -0.2883(19) 0.2729(9) 0.027(4) Uiso 1 1 d . . . . .
H10 H 0.0079(6) -0.3501(18) 0.3727(9) 0.019(4) Uiso 1 1 d . . . . .
H15 H 0.0160(6) 0.3988(18) 0.3552(9) 0.019(4) Uiso 1 1 d . . . . .
H2B H 0.2157(7) -0.0287(18) 0.2881(9) 0.024(4) Uiso 1 1 d . . . . .
H22A H -0.0873(7) 0.4573(17) 0.5141(8) 0.017(4) Uiso 1 1 d . . . . .
H2N H -0.0958(7) 0.107(2) 0.4694(9) 0.030(5) Uiso 1 1 d . . . . .
H17B H -0.1443(7) -0.1478(18) 0.4782(9) 0.024(4) Uiso 1 1 d . . . . .
H11 H -0.0593(7) -0.2595(19) 0.4515(10) 0.029(4) Uiso 1 1 d . . . . .
H19B H -0.2084(6) 0.0743(17) 0.4579(9) 0.022(4) Uiso 1 1 d . . . . .
H23A H -0.1434(7) 0.3112(18) 0.5911(10) 0.029(4) Uiso 1 1 d . . . . .
H3B H 0.2272(6) -0.2825(17) 0.1954(9) 0.022(4) Uiso 1 1 d . . . . .
H18A H -0.1481(7) 0.0697(19) 0.5980(10) 0.029(5) Uiso 1 1 d . . . . .
H23B H -0.1976(8) 0.3876(19) 0.5620(10) 0.033(5) Uiso 1 1 d . . . . .
H22B H -0.1249(7) 0.559(2) 0.5647(10) 0.032(5) Uiso 1 1 d . . . . .
H18B H -0.1924(7) -0.0492(18) 0.5798(9) 0.025(4) Uiso 1 1 d . . . . .
H1B H 0.3116(7) -0.210(2) 0.2678(10) 0.033(5) Uiso 1 1 d . . . . .
H4A H 0.1564(7) -0.111(2) 0.1538(10) 0.031(5) Uiso 1 1 d . . . . .
H20A H -0.1863(6) 0.2530(19) 0.3802(9) 0.026(4) Uiso 1 1 d . . . . .
H21A H -0.1118(7) 0.4220(18) 0.3872(9) 0.026(4) Uiso 1 1 d . . . . .
H20B H -0.2262(7) 0.3523(18) 0.4322(9) 0.029(4) Uiso 1 1 d . . . . .
H21B H -0.1674(7) 0.509(2) 0.3585(10) 0.035(5) Uiso 1 1 d . . . . .
H4B H 0.1339(7) -0.272(2) 0.1698(10) 0.032(5) Uiso 1 1 d . . . . .
H1C H 0.3135(9) -0.058(2) 0.3110(11) 0.051(6) Uiso 1 1 d . . . . .

loop_
_atom_site_aniso_label
_atom_site_aniso_U_11
_atom_site_aniso_U_22
_atom_site_aniso_U_33
_atom_site_aniso_U_23
_atom_site_aniso_U_13
_atom_site_aniso_U_12
O2 0.0199(5) 0.0249(5) 0.0198(5) 0.0007(4) 0.0027(4) -0.0015(4)
O1 0.0266(5) 0.0175(5) 0.0310(6) -0.0047(4) 0.0021(4) 0.0037(4)
N2 0.0190(5) 0.0167(6) 0.0195(6) 0.0021(5) 0.0022(5) 0.0006(5)
C8 0.0138(6) 0.0161(6) 0.0131(6) -0.0003(5) -0.0040(5) 0.0004(5)
N1 0.0170(5) 0.0186(6) 0.0171(5) -0.0040(5) 0.0000(4) 0.0021(4)
C7 0.0141(6) 0.0170(7) 0.0143(6) -0.0004(5) -0.0036(5) 0.0012(5)
O3 0.0377(6) 0.0214(6) 0.0395(7) 0.0001(5) -0.0046(5) -0.0014(5)
C9 0.0174(6) 0.0161(7) 0.0164(6) -0.0013(5) -0.0031(5) 0.0013(5)
N3 0.0182(5) 0.0188(6) 0.0167(5) -0.0007(5) -0.0011(4) -0.0004(5)
C13 0.0150(6) 0.0166(6) 0.0135(6) -0.0003(5) -0.0041(5) 0.0005(5)
C12 0.0153(6) 0.0207(7) 0.0128(6) -0.0002(5) -0.0037(5) 0.0004(5)
C6 0.0151(6) 0.0195(7) 0.0141(6) -0.0012(5) -0.0042(5) 0.0007(5)
C11 0.0206(6) 0.0181(7) 0.0187(6) 0.0030(6) -0.0006(5) -0.0016(5)
C15 0.0215(6) 0.0129(7) 0.0227(7) -0.0014(6) -0.0018(5) 0.0016(5)
C16 0.0165(6) 0.0177(7) 0.0168(6) 0.0014(5) -0.0029(5) -0.0007(5)
C10 0.0233(7) 0.0137(7) 0.0218(7) 0.0001(6) -0.0033(5) 0.0007(5)
C5 0.0180(6) 0.0179(7) 0.0183(6) -0.0020(5) -0.0039(5) 0.0012(5)
C14 0.0176(6) 0.0173(7) 0.0170(6) -0.0029(5) -0.0016(5) 0.0021(5)
C17 0.0208(6) 0.0195(7) 0.0184(7) 0.0037(6) 0.0005(5) -0.0013(6)
C4 0.0210(7) 0.0233(8) 0.0195(7) -0.0058(6) 0.0028(5) 0.0026(6)
C3 0.0202(7) 0.0203(7) 0.0234(7) -0.0027(6) 0.0042(6) 0.0041(6)
C19 0.0180(7) 0.0240(8) 0.0256(7) -0.0015(6) 0.0005(6) -0.0021(6)
C18 0.0222(7) 0.0222(7) 0.0188(7) 0.0012(6) 0.0041(6) -0.0033(6)
C2 0.0202(7) 0.0240(8) 0.0224(7) -0.0039(6) 0.0007(6) 0.0033(6)
C20 0.0243(7) 0.0225(8) 0.0226(7) 0.0000(6) -0.0049(6) 0.0037(6)
C1 0.0238(8) 0.0346(9) 0.0309(8) -0.0061(8) -0.0036(7) 0.0059(7)
C23 0.0274(8) 0.0257(8) 0.0212(7) -0.0049(6) -0.0007(6) 0.0000(6)
C22 0.0319(8) 0.0272(9) 0.0308(8) -0.0046(7) -0.0037(7) -0.0036(7)
C21 0.0333(9) 0.0259(8) 0.0278(8) 0.0047(7) -0.0034(7) 0.0012(7)

loop_
_atom_type_symbol
_atom_type_description
_atom_type_scat_dispersion_real
_atom_type_scat_dispersion_imag
_atom_type_scat_source
C C 0.0033 0.0016 'International Tables Vol C Tables 4.2.6.8 and 6.1.1.4'
H H 0.0000 0.0000 'International Tables Vol C Tables 4.2.6.8 and 6.1.1.4'
N N 0.0061 0.0033 'International Tables Vol C Tables 4.2.6.8 and 6.1.1.4'
O O 0.0106 0.0060 'International Tables Vol C Tables 4.2.6.8 and 6.1.1.4'

loop_
_geom_angle_atom_site_label_1
_geom_angle_atom_site_label_2
_geom_angle_atom_site_label_3
_geom_angle
_geom_angle_site_symmetry_1
_geom_angle_site_symmetry_3
_geom_angle_publ_flag
C12 N2 C17 123.10(12) . . ?
C12 N2 H2N 119.4(11) . . ?
C17 N2 H2N 114.7(11) . . ?
C9 C8 C7 120.37(12) . . ?
C9 C8 C13 120.44(12) . . ?
C7 C8 C13 119.19(12) . . ?
C6 N1 C5 125.24(11) . . ?
C6 N1 C4 118.24(12) . . ?
C5 N1 C4 116.51(11) . . ?
C16 C7 C8 120.97(12) . . ?
C16 C7 C6 119.11(12) . . ?
C8 C7 C6 119.92(12) . . ?
C22 O3 C21 109.63(12) . . ?
C10 C9 C8 119.02(12) . . ?
C10 C9 C5 120.00(12) . . ?
C8 C9 C5 120.98(12) . . ?
C23 N3 C20 108.56(12) . . ?
C23 N3 C19 111.81(11) . . ?
C20 N3 C19 110.17(11) . . ?
C14 C13 C8 118.35(12) . . ?
C14 C13 C12 122.86(12) . . ?
C8 C13 C12 118.78(12) . . ?
N2 C12 C11 121.33(12) . . ?
N2 C12 C13 119.75(12) . . ?
C11 C12 C13 118.92(12) . . ?
O2 C6 N1 120.88(12) . . ?
O2 C6 C7 122.24(12) . . ?
N1 C6 C7 116.88(11) . . ?
C10 C11 C12 120.65(13) . . ?
C10 C11 H11 118.8(10) . . ?
C12 C11 H11 120.4(10) . . ?
C14 C15 C16 120.54(13) . . ?
C14 C15 H15 121.0(10) . . ?
C16 C15 H15 118.5(10) . . ?
C7 C16 C15 119.62(13) . . ?
C7 C16 H16 121.1(10) . . ?
C15 C16 H16 119.3(10) . . ?
C11 C10 C9 122.12(13) . . ?
C11 C10 H10 119.1(9) . . ?
C9 C10 H10 118.8(9) . . ?
O1 C5 N1 119.68(12) . . ?
O1 C5 C9 123.78(13) . . ?
N1 C5 C9 116.53(12) . . ?
C15 C14 C13 121.31(12) . . ?
C15 C14 H14 118.7(8) . . ?
C13 C14 H14 120.0(8) . . ?
N2 C17 C18 110.08(12) . . ?
N2 C17 H17A 108.9(9) . . ?
C18 C17 H17A 110.2(9) . . ?
N2 C17 H17B 109.7(9) . . ?
C18 C17 H17B 110.9(9) . . ?
H17A C17 H17B 107.0(13) . . ?
N1 C4 C3 112.19(11) . . ?
N1 C4 H4A 104.0(10) . . ?
C3 C4 H4A 112.1(10) . . ?
N1 C4 H4B 106.8(10) . . ?
C3 C4 H4B 109.8(10) . . ?
H4A C4 H4B 111.8(14) . . ?
C2 C3 C4 114.00(12) . . ?
C2 C3 H3A 110.3(10) . . ?
C4 C3 H3A 108.9(10) . . ?
C2 C3 H3B 107.7(9) . . ?
C4 C3 H3B 107.4(9) . . ?
H3A C3 H3B 108.4(13) . . ?
N3 C19 C18 112.76(11) . . ?
N3 C19 H19A 111.0(10) . . ?
C18 C19 H19A 109.0(9) . . ?
N3 C19 H19B 107.0(9) . . ?
C18 C19 H19B 111.2(9) . . ?
H19A C19 H19B 105.7(13) . . ?
C19 C18 C17 113.72(12) . . ?
C19 C18 H18A 109.5(10) . . ?
C17 C18 H18A 111.4(10) . . ?
C19 C18 H18B 109.6(10) . . ?
C17 C18 H18B 106.9(10) . . ?
H18A C18 H18B 105.3(14) . . ?
C3 C2 C1 112.58(13) . . ?
C3 C2 H2A 108.5(9) . . ?
C1 C2 H2A 110.8(9) . . ?
C3 C2 H2B 111.9(9) . . ?
C1 C2 H2B 109.0(9) . . ?
H2A C2 H2B 103.6(13) . . ?
N3 C20 C21 110.01(12) . . ?
N3 C20 H20A 108.0(10) . . ?
C21 C20 H20A 110.1(10) . . ?
N3 C20 H20B 109.4(9) . . ?
C21 C20 H20B 111.5(9) . . ?
H20A C20 H20B 107.7(13) . . ?
C2 C1 H1A 111.3(11) . . ?
C2 C1 H1B 109.5(10) . . ?
H1A C1 H1B 106.2(15) . . ?
C2 C1 H1C 113.0(12) . . ?
H1A C1 H1C 107.3(16) . . ?
H1B C1 H1C 109.4(16) . . ?
N3 C23 C22 110.30(13) . . ?
N3 C23 H23A 110.7(10) . . ?
C22 C23 H23A 109.4(10) . . ?
N3 C23 H23B 110.2(10) . . ?
C22 C23 H23B 109.6(10) . . ?
H23A C23 H23B 106.6(14) . . ?
O3 C22 C23 111.65(13) . . ?
O3 C22 H22A 108.2(9) . . ?
C23 C22 H22A 111.3(9) . . ?
O3 C22 H22B 106.1(10) . . ?
C23 C22 H22B 110.8(10) . . ?
H22A C22 H22B 108.5(14) . . ?
O3 C21 C20 111.72(13) . . ?
O3 C21 H21A 108.4(9) . . ?
C20 C21 H21A 110.9(10) . . ?
O3 C21 H21B 105.2(10) . . ?
C20 C21 H21B 111.8(10) . . ?
H21A C21 H21B 108.6(14) . . ?

loop_
_geom_bond_atom_site_label_1
_geom_bond_atom_site_label_2
_geom_bond_distance
_geom_bond_site_symmetry_2
_geom_bond_publ_flag
O2 C6 1.2213(16) . ?
O1 C5 1.2237(17) . ?
N2 C12 1.3525(17) . ?
N2 C17 1.4559(18) . ?
N2 H2N 0.922(19) . ?
C8 C9 1.4140(19) . ?
C8 C7 1.4163(18) . ?
C8 C13 1.4217(18) . ?
N1 C6 1.3932(18) . ?
N1 C5 1.4094(18) . ?
N1 C4 1.4749(17) . ?
C7 C16 1.3808(19) . ?
C7 C6 1.4801(18) . ?
O3 C22 1.427(2) . ?
O3 C21 1.428(2) . ?
C9 C10 1.3851(19) . ?
C9 C5 1.4594(18) . ?
N3 C23 1.4632(19) . ?
N3 C20 1.4688(18) . ?
N3 C19 1.4796(19) . ?
C13 C14 1.4113(19) . ?
C13 C12 1.4452(18) . ?
C12 C11 1.400(2) . ?
C11 C10 1.384(2) . ?
C11 H11 0.960(18) . ?
C15 C14 1.3754(19) . ?
C15 C16 1.4016(19) . ?
C15 H15 0.950(16) . ?
C16 H16 0.952(16) . ?
C10 H10 0.958(16) . ?
C14 H14 1.057(15) . ?
C17 C18 1.526(2) . ?
C17 H17A 1.028(16) . ?
C17 H17B 1.039(17) . ?
C4 C3 1.524(2) . ?
C4 H4A 0.972(19) . ?
C4 H4B 0.969(18) . ?
C3 C2 1.522(2) . ?
C3 H3A 0.974(17) . ?
C3 H3B 0.995(16) . ?
C19 C18 1.520(2) . ?
C19 H19A 1.016(17) . ?
C19 H19B 1.025(16) . ?
C18 H18A 0.997(18) . ?
C18 H18B 0.973(17) . ?
C2 C1 1.524(2) . ?
C2 H2A 1.000(16) . ?
C2 H2B 1.001(16) . ?
C20 C21 1.508(2) . ?
C20 H20A 0.985(17) . ?
C20 H20B 1.027(17) . ?
C1 H1A 1.03(2) . ?
C1 H1B 0.989(19) . ?
C1 H1C 0.97(2) . ?
C23 C22 1.512(2) . ?
C23 H23A 0.963(18) . ?
C23 H23B 1.001(18) . ?
C22 H22A 0.971(16) . ?
C22 H22B 0.991(18) . ?
C21 H21A 1.021(17) . ?
C21 H21B 1.007(19) . ?

loop_
_geom_torsion_atom_site_label_1
_geom_torsion_atom_site_label_2
_geom_torsion_atom_site_label_3
_geom_torsion_atom_site_label_4
_geom_torsion
_geom_torsion_site_symmetry_1
_geom_torsion_site_symmetry_2
_geom_torsion_site_symmetry_3
_geom_torsion_site_symmetry_4
_geom_torsion_publ_flag
C9 C8 C7 C16 -178.94(12) . . . . ?
C13 C8 C7 C16 1.38(18) . . . . ?
C9 C8 C7 C6 1.61(18) . . . . ?
C13 C8 C7 C6 -178.06(11) . . . . ?
C7 C8 C9 C10 -179.65(12) . . . . ?
C13 C8 C9 C10 0.02(19) . . . . ?
C7 C8 C9 C5 0.19(18) . . . . ?
C13 C8 C9 C5 179.86(11) . . . . ?
C9 C8 C13 C14 178.38(12) . . . . ?
C7 C8 C13 C14 -1.95(17) . . . . ?
C9 C8 C13 C12 -2.08(18) . . . . ?
C7 C8 C13 C12 177.59(11) . . . . ?
C17 N2 C12 C11 -4.34(19) . . . . ?
C17 N2 C12 C13 175.54(12) . . . . ?
C14 C13 C12 N2 2.76(19) . . . . ?
C8 C13 C12 N2 -176.76(11) . . . . ?
C14 C13 C12 C11 -177.35(12) . . . . ?
C8 C13 C12 C11 3.13(17) . . . . ?
C5 N1 C6 O2 -177.19(12) . . . . ?
C4 N1 C6 O2 1.12(18) . . . . ?
C5 N1 C6 C7 3.54(18) . . . . ?
C4 N1 C6 C7 -178.15(11) . . . . ?
C16 C7 C6 O2 -2.07(19) . . . . ?
C8 C7 C6 O2 177.39(12) . . . . ?
C16 C7 C6 N1 177.19(12) . . . . ?
C8 C7 C6 N1 -3.35(17) . . . . ?
N2 C12 C11 C10 177.71(12) . . . . ?
C13 C12 C11 C10 -2.18(19) . . . . ?
C8 C7 C16 C15 0.00(19) . . . . ?
C6 C7 C16 C15 179.45(12) . . . . ?
C14 C15 C16 C7 -0.8(2) . . . . ?
C12 C11 C10 C9 0.1(2) . . . . ?
C8 C9 C10 C11 1.0(2) . . . . ?
C5 C9 C10 C11 -178.81(12) . . . . ?
C6 N1 C5 O1 179.23(12) . . . . ?
C4 N1 C5 O1 0.90(18) . . . . ?
C6 N1 C5 C9 -1.81(18) . . . . ?
C4 N1 C5 C9 179.86(11) . . . . ?
C10 C9 C5 O1 -1.4(2) . . . . ?
C8 C9 C5 O1 178.72(13) . . . . ?
C10 C9 C5 N1 179.64(12) . . . . ?
C8 C9 C5 N1 -0.19(18) . . . . ?
C16 C15 C14 C13 0.2(2) . . . . ?
C8 C13 C14 C15 1.19(19) . . . . ?
C12 C13 C14 C15 -178.33(12) . . . . ?
C12 N2 C17 C18 -176.87(12) . . . . ?
C6 N1 C4 C3 99.74(15) . . . . ?
C5 N1 C4 C3 -81.81(15) . . . . ?
N1 C4 C3 C2 -69.97(16) . . . . ?
C23 N3 C19 C18 -77.62(15) . . . . ?
C20 N3 C19 C18 161.57(12) . . . . ?
N3 C19 C18 C17 -77.39(16) . . . . ?
N2 C17 C18 C19 55.77(16) . . . . ?
C4 C3 C2 C1 178.15(13) . . . . ?
C23 N3 C20 C21 57.46(16) . . . . ?
C19 N3 C20 C21 -179.79(12) . . . . ?
C20 N3 C23 C22 -57.32(16) . . . . ?
C19 N3 C23 C22 -179.06(12) . . . . ?
C21 O3 C22 C23 -57.47(17) . . . . ?
N3 C23 C22 O3 58.42(17) . . . . ?
C22 O3 C21 C20 57.85(17) . . . . ?
N3 C20 C21 O3 -58.78(17) . . . . ?
